data_4104681
loop_
_publ_author_name
'Yasutomo Segawa'
'Yuta Suzuki'
'Makoto Yamashita'
'Kyoko Nozaki'

_publ_section_title
;
 Chemistry of Boryllithium: Synthesis, Structure, and Reactivity
;
_journal_name_full 'Journal of the American Chemical Society'
_journal_page_first 9600
_journal_page_last 9600
_journal_paper_doi 10.1021/ja903763a
_journal_volume 131
_journal_year 2009
_chemical_formula_sum 'C34 H54 B Li N2 O2'
_chemical_formula_weight 540.54
_chemical_name_systematic
; 
 ? 
;
_space_group_IT_number 60
_symmetry_cell_setting orthorhombic
_symmetry_space_group_name_Hall '-P 2n 2ab'
_symmetry_space_group_name_H-M 'P b c n'
_atom_sites_solution_hydrogens geom
_atom_sites_solution_primary direct
_atom_sites_solution_secondary difmap
_audit_creation_method SHELXL-97
_cell_angle_alpha 90.00
_cell_angle_beta 90.00
_cell_angle_gamma 90.00
_cell_formula_units_Z 4
_cell_length_a 12.580(3)
_cell_length_b 16.395(4)
_cell_length_c 16.766(4)
_cell_measurement_reflns_used 9570
_cell_measurement_temperature 103.1500
_cell_measurement_theta_max 27.4835
_cell_measurement_theta_min 3.1730
_cell_volume 3458.0(14)
_computing_cell_refinement 'RIGAKU CrystalClear'
_computing_data_collection 'RIGAKU CrystalClear'
_computing_data_reduction 'RIGAKU CrystalClear'
_computing_molecular_graphics ORTEP-III
_computing_structure_refinement 'SHELXL-97 (Sheldrick, 1997)'
_computing_structure_solution SIR-97
_diffrn_ambient_temperature 103(2)
_diffrn_detector_area_resol_mean 7.31
_diffrn_measured_fraction_theta_full 0.998
_diffrn_measured_fraction_theta_max 0.998
_diffrn_measurement_device_type 'RIGAKU/MSC Meacury CCD'
_diffrn_measurement_method 'omega scans'
_diffrn_radiation_monochromator graphite
_diffrn_radiation_source 'fine-focus sealed tube'
_diffrn_radiation_type MoK\a
_diffrn_radiation_wavelength 0.71070
_diffrn_reflns_av_R_equivalents 0.0291
_diffrn_reflns_av_sigmaI/netI 0.0158
_diffrn_reflns_limit_h_max 14
_diffrn_reflns_limit_h_min -14
_diffrn_reflns_limit_k_max 19
_diffrn_reflns_limit_k_min -17
_diffrn_reflns_limit_l_max 19
_diffrn_reflns_limit_l_min -19
_diffrn_reflns_number 21152
_diffrn_reflns_theta_full 25.00
_diffrn_reflns_theta_max 25.00
_diffrn_reflns_theta_min 3.17
_exptl_absorpt_coefficient_mu 0.062
_exptl_absorpt_correction_T_max 0.9755
_exptl_absorpt_correction_T_min 0.9696
_exptl_absorpt_correction_type multi-scan
_exptl_absorpt_process_details 'Jacobson, R. (1998) Private communication'
_exptl_crystal_colour Colorless
_exptl_crystal_density_diffrn 1.038
_exptl_crystal_description Block
_exptl_crystal_F_000 1184
_exptl_crystal_size_max 0.50
_exptl_crystal_size_mid 0.50
_exptl_crystal_size_min 0.40
_refine_diff_density_max 0.190
_refine_diff_density_min -0.153
_refine_diff_density_rms 0.031
_refine_ls_extinction_method none
_refine_ls_goodness_of_fit_ref 1.139
_refine_ls_hydrogen_treatment constr
_refine_ls_matrix_type full
_refine_ls_number_parameters 186
_refine_ls_number_reflns 3036
_refine_ls_number_restraints 0
_refine_ls_restrained_S_all 1.139
_refine_ls_R_factor_all 0.0530
_refine_ls_R_factor_gt 0.0481
_refine_ls_shift/su_max 0.000
_refine_ls_shift/su_mean 0.000
_refine_ls_structure_factor_coef Fsqd
_refine_ls_weighting_details 'calc w=1/[\s^2^(Fo^2^)+(0.0476P)^2^+1.3381P] where P=(Fo^2^+2Fc^2^)/3'
_refine_ls_weighting_scheme calc
_refine_ls_wR_factor_gt 0.1140
_refine_ls_wR_factor_ref 0.1169
_reflns_number_gt 2835
_reflns_number_total 3036
_reflns_threshold_expression >2sigma(I)
_cod_data_source_file ja903763a_si_001_06.cif
_cod_data_source_block 35b(THF)2
_cod_original_cell_volume 3457.9(15)
_cod_database_code 4104681

loop_
_symmetry_equiv_pos_as_xyz
'x, y, z'
'-x+1/2, -y+1/2, z+1/2'
'x+1/2, -y+1/2, -z'
'-x, y, -z+1/2'
'-x, -y, -z'
'x-1/2, y-1/2, -z-1/2'
'-x-1/2, y-1/2, z'
'x, -y, z-1/2'

loop_
_atom_site_label
_atom_site_type_symbol
_atom_site_fract_x
_atom_site_fract_y
_atom_site_fract_z
_atom_site_U_iso_or_equiv
_atom_site_adp_type
_atom_site_occupancy
_atom_site_symmetry_multiplicity
_atom_site_calc_flag
_atom_site_refinement_flags
B1 B 0.5000 0.15594(13) 0.7500 0.0207(5) Uani 1 2 d S
N1 N 0.42766(9) 0.10003(6) 0.71008(6) 0.0194(3) Uani 1 1 d .
C1 C 0.44348(11) 0.01441(8) 0.73368(8) 0.0220(3) Uani 1 1 d .
H1 H 0.4368 -0.0226 0.6873 0.026 Uiso 1 1 calc R
H2 H 0.3917 -0.0022 0.7751 0.026 Uiso 1 1 calc R
C2 C 0.32752(10) 0.12125(8) 0.67650(8) 0.0202(3) Uani 1 1 d .
C3 C 0.24064(11) 0.13926(8) 0.72602(8) 0.0251(3) Uani 1 1 d .
C4 C 0.14486(12) 0.16235(10) 0.69097(10) 0.0337(4) Uani 1 1 d .
H3 H 0.0858 0.1751 0.7241 0.040 Uiso 1 1 calc R
C5 C 0.13388(12) 0.16713(10) 0.60930(10) 0.0352(4) Uani 1 1 d .
H4 H 0.0679 0.1829 0.5865 0.042 Uiso 1 1 calc R
C6 C 0.21922(12) 0.14885(9) 0.56080(9) 0.0308(4) Uani 1 1 d .
H5 H 0.2113 0.1521 0.5045 0.037 Uiso 1 1 calc R
C7 C 0.31682(11) 0.12575(8) 0.59292(8) 0.0237(3) Uani 1 1 d .
C8 C 0.24933(12) 0.13494(9) 0.81630(9) 0.0299(4) Uani 1 1 d .
H6 H 0.3237 0.1185 0.8299 0.036 Uiso 1 1 calc R
C9 C 0.17428(14) 0.06996(12) 0.84983(10) 0.0420(4) Uani 1 1 d .
H7 H 0.1005 0.0853 0.8384 0.063 Uiso 1 1 calc R
H8 H 0.1843 0.0657 0.9077 0.063 Uiso 1 1 calc R
H9 H 0.1900 0.0172 0.8249 0.063 Uiso 1 1 calc R
C10 C 0.22805(15) 0.21770(11) 0.85505(10) 0.0458(5) Uani 1 1 d .
H10 H 0.2777 0.2582 0.8335 0.069 Uiso 1 1 calc R
H11 H 0.2379 0.2133 0.9129 0.069 Uiso 1 1 calc R
H12 H 0.1549 0.2347 0.8436 0.069 Uiso 1 1 calc R
C11 C 0.41217(13) 0.10952(9) 0.54009(8) 0.0307(4) Uani 1 1 d .
H13 H 0.4585 0.0694 0.5685 0.037 Uiso 1 1 calc R
C12 C 0.47676(13) 0.18780(10) 0.52943(10) 0.0395(4) Uani 1 1 d .
H14 H 0.4328 0.2291 0.5030 0.059 Uiso 1 1 calc R
H15 H 0.5396 0.1764 0.4967 0.059 Uiso 1 1 calc R
H16 H 0.4992 0.2081 0.5818 0.059 Uiso 1 1 calc R
C13 C 0.38402(17) 0.07281(11) 0.45924(9) 0.0477(5) Uani 1 1 d .
H17 H 0.3436 0.0224 0.4671 0.072 Uiso 1 1 calc R
H18 H 0.4494 0.0607 0.4297 0.072 Uiso 1 1 calc R
H19 H 0.3410 0.1117 0.4289 0.072 Uiso 1 1 calc R
Li1 Li 0.5000 0.2945(2) 0.7500 0.0327(8) Uani 1 2 d S
O1 O 0.59529(9) 0.37007(6) 0.80268(7) 0.0396(3) Uani 1 1 d .
C14 C 0.69958(13) 0.35139(10) 0.83289(11) 0.0396(4) Uani 1 1 d .
H20 H 0.7545 0.3656 0.7930 0.048 Uiso 1 1 calc R
H21 H 0.7054 0.2925 0.8453 0.048 Uiso 1 1 calc R
C15 C 0.71403(14) 0.40175(12) 0.90780(11) 0.0462(4) Uani 1 1 d .
H22 H 0.7433 0.3681 0.9516 0.055 Uiso 1 1 calc R
H23 H 0.7625 0.4482 0.8980 0.055 Uiso 1 1 calc R
C16 C 0.60405(14) 0.43136(10) 0.92793(10) 0.0417(4) Uani 1 1 d .
H24 H 0.5659 0.3917 0.9621 0.050 Uiso 1 1 calc R
H25 H 0.6062 0.4849 0.9551 0.050 Uiso 1 1 calc R
C17 C 0.55358(17) 0.43792(10) 0.84704(11) 0.0503(5) Uani 1 1 d .
H26 H 0.4752 0.4344 0.8511 0.060 Uiso 1 1 calc R
H27 H 0.5727 0.4902 0.8212 0.060 Uiso 1 1 calc R

loop_
_atom_site_aniso_label
_atom_site_aniso_U_11
_atom_site_aniso_U_22
_atom_site_aniso_U_33
_atom_site_aniso_U_23
_atom_site_aniso_U_13
_atom_site_aniso_U_12
B1 0.0179(11) 0.0238(11) 0.0206(10) 0.000 0.0032(8) 0.000
N1 0.0186(6) 0.0175(6) 0.0220(6) 0.0010(4) -0.0005(5) 0.0005(5)
C1 0.0250(7) 0.0190(7) 0.0220(7) -0.0006(5) -0.0007(6) -0.0013(6)
C2 0.0205(7) 0.0157(6) 0.0245(7) 0.0006(5) -0.0017(5) -0.0030(5)
C3 0.0208(7) 0.0243(7) 0.0302(8) 0.0017(6) 0.0003(6) -0.0032(6)
C4 0.0195(7) 0.0387(9) 0.0431(9) 0.0052(7) 0.0032(7) 0.0001(6)
C5 0.0240(8) 0.0365(9) 0.0452(9) 0.0098(7) -0.0113(7) -0.0026(7)
C6 0.0365(9) 0.0278(8) 0.0282(8) 0.0052(6) -0.0091(7) -0.0035(6)
C7 0.0291(8) 0.0170(7) 0.0249(7) 0.0008(5) -0.0027(6) -0.0020(6)
C8 0.0232(7) 0.0389(9) 0.0277(8) -0.0005(6) 0.0050(6) 0.0010(7)
C9 0.0360(9) 0.0536(11) 0.0363(9) 0.0089(8) 0.0081(7) -0.0028(8)
C10 0.0502(11) 0.0488(10) 0.0383(10) -0.0090(8) 0.0080(8) 0.0055(9)
C11 0.0412(9) 0.0292(8) 0.0218(7) 0.0029(6) 0.0031(6) 0.0094(7)
C12 0.0358(9) 0.0464(10) 0.0363(9) 0.0058(8) 0.0098(7) 0.0012(8)
C13 0.0744(13) 0.0406(10) 0.0282(8) -0.0030(7) 0.0040(9) 0.0111(9)
Li1 0.039(2) 0.0251(17) 0.0343(19) 0.000 -0.0084(16) 0.000
O1 0.0460(7) 0.0244(6) 0.0484(7) -0.0090(5) -0.0175(6) 0.0041(5)
C14 0.0347(9) 0.0348(9) 0.0493(10) -0.0047(8) -0.0090(8) -0.0027(7)
C15 0.0424(10) 0.0540(11) 0.0422(10) -0.0079(8) -0.0076(8) -0.0055(9)
C16 0.0514(11) 0.0322(9) 0.0415(9) -0.0025(7) -0.0039(8) 0.0007(8)
C17 0.0642(13) 0.0305(9) 0.0563(11) -0.0120(8) -0.0204(10) 0.0141(9)

loop_
_atom_type_symbol
_atom_type_description
_atom_type_scat_dispersion_real
_atom_type_scat_dispersion_imag
_atom_type_scat_source
C C 0.0033 0.0016 'International Tables Vol C Tables 4.2.6.8 and 6.1.1.4'
H H 0.0000 0.0000 'International Tables Vol C Tables 4.2.6.8 and 6.1.1.4'
B B 0.0013 0.0007 'International Tables Vol C Tables 4.2.6.8 and 6.1.1.4'
Li Li -0.0003 0.0001 'International Tables Vol C Tables 4.2.6.8 and 6.1.1.4'
N N 0.0061 0.0033 'International Tables Vol C Tables 4.2.6.8 and 6.1.1.4'
O O 0.0106 0.0060 'International Tables Vol C Tables 4.2.6.8 and 6.1.1.4'

loop_
_geom_angle_atom_site_label_1
_geom_angle_atom_site_label_2
_geom_angle_atom_site_label_3
_geom_angle
_geom_angle_site_symmetry_1
_geom_angle_site_symmetry_3
N1 B1 N1 101.89(16) . 4_656
N1 B1 Li1 129.06(8) . .
N1 B1 Li1 129.06(8) 4_656 .
C2 N1 B1 125.57(11) . .
C2 N1 C1 117.34(10) . .
B1 N1 C1 113.12(11) . .
N1 C1 C1 102.87(7) . 4_656
N1 C1 H1 111.2 . .
C1 C1 H1 111.2 4_656 .
N1 C1 H2 111.2 . .
C1 C1 H2 111.2 4_656 .
H1 C1 H2 109.1 . .
C3 C2 C7 120.17(12) . .
C3 C2 N1 120.44(12) . .
C7 C2 N1 119.38(12) . .
C4 C3 C2 118.75(13) . .
C4 C3 C8 119.69(13) . .
C2 C3 C8 121.56(12) . .
C5 C4 C3 121.42(14) . .
C5 C4 H3 119.3 . .
C3 C4 H3 119.3 . .
C4 C5 C6 119.68(14) . .
C4 C5 H4 120.2 . .
C6 C5 H4 120.2 . .
C5 C6 C7 121.13(14) . .
C5 C6 H5 119.4 . .
C7 C6 H5 119.4 . .
C6 C7 C2 118.86(13) . .
C6 C7 C11 121.31(13) . .
C2 C7 C11 119.77(12) . .
C3 C8 C10 111.69(13) . .
C3 C8 C9 110.73(13) . .
C10 C8 C9 110.73(13) . .
C3 C8 H6 107.8 . .
C10 C8 H6 107.8 . .
C9 C8 H6 107.8 . .
C8 C9 H7 109.5 . .
C8 C9 H8 109.5 . .
H7 C9 H8 109.5 . .
C8 C9 H9 109.5 . .
H7 C9 H9 109.5 . .
H8 C9 H9 109.5 . .
C8 C10 H10 109.5 . .
C8 C10 H11 109.5 . .
H10 C10 H11 109.5 . .
C8 C10 H12 109.5 . .
H10 C10 H12 109.5 . .
H11 C10 H12 109.5 . .
C7 C11 C13 113.91(14) . .
C7 C11 C12 109.97(12) . .
C13 C11 C12 110.52(13) . .
C7 C11 H13 107.4 . .
C13 C11 H13 107.4 . .
C12 C11 H13 107.4 . .
C11 C12 H14 109.5 . .
C11 C12 H15 109.5 . .
H14 C12 H15 109.5 . .
C11 C12 H16 109.5 . .
H14 C12 H16 109.5 . .
H15 C12 H16 109.5 . .
C11 C13 H17 109.5 . .
C11 C13 H18 109.5 . .
H17 C13 H18 109.5 . .
C11 C13 H19 109.5 . .
H17 C13 H19 109.5 . .
H18 C13 H19 109.5 . .
O1 Li1 O1 100.44(17) . 4_656
O1 Li1 B1 129.78(9) . .
O1 Li1 B1 129.78(9) 4_656 .
C17 O1 C14 108.39(12) . .
C17 O1 Li1 120.34(12) . .
C14 O1 Li1 126.03(12) . .
O1 C14 C15 106.58(14) . .
O1 C14 H20 110.4 . .
C15 C14 H20 110.4 . .
O1 C14 H21 110.4 . .
C15 C14 H21 110.4 . .
H20 C14 H21 108.6 . .
C16 C15 C14 104.57(14) . .
C16 C15 H22 110.8 . .
C14 C15 H22 110.8 . .
C16 C15 H23 110.8 . .
C14 C15 H23 110.8 . .
H22 C15 H23 108.9 . .
C17 C16 C15 102.09(15) . .
C17 C16 H24 111.4 . .
C15 C16 H24 111.4 . .
C17 C16 H25 111.4 . .
C15 C16 H25 111.4 . .
H24 C16 H25 109.2 . .
O1 C17 C16 104.92(13) . .
O1 C17 H26 110.8 . .
C16 C17 H26 110.8 . .
O1 C17 H27 110.8 . .
C16 C17 H27 110.8 . .
H26 C17 H27 108.8 . .

loop_
_geom_bond_atom_site_label_1
_geom_bond_atom_site_label_2
_geom_bond_distance
_geom_bond_site_symmetry_2
B1 N1 1.4547(18) .
B1 N1 1.4547(17) 4_656
B1 Li1 2.271(4) .
N1 C2 1.4230(17) .
N1 C1 1.4720(16) .
C1 C1 1.524(3) 4_656
C1 H1 0.9900 .
C1 H2 0.9900 .
C2 C3 1.404(2) .
C2 C7 1.410(2) .
C3 C4 1.393(2) .
C3 C8 1.519(2) .
C4 C5 1.378(2) .
C4 H3 0.9500 .
C5 C6 1.380(2) .
C5 H4 0.9500 .
C6 C7 1.393(2) .
C6 H5 0.9500 .
C7 C11 1.515(2) .
C8 C10 1.528(2) .
C8 C9 1.531(2) .
C8 H6 1.0000 .
C9 H7 0.9800 .
C9 H8 0.9800 .
C9 H9 0.9800 .
C10 H10 0.9800 .
C10 H11 0.9800 .
C10 H12 0.9800 .
C11 C13 1.525(2) .
C11 C12 1.530(2) .
C11 H13 1.0000 .
C12 H14 0.9800 .
C12 H15 0.9800 .
C12 H16 0.9800 .
C13 H17 0.9800 .
C13 H18 0.9800 .
C13 H19 0.9800 .
Li1 O1 1.937(2) .
Li1 O1 1.937(2) 4_656
O1 C17 1.437(2) .
O1 C14 1.439(2) .
C14 C15 1.514(2) .
C14 H20 0.9900 .
C14 H21 0.9900 .
C15 C16 1.505(3) .
C15 H22 0.9900 .
C15 H23 0.9900 .
C16 C17 1.501(2) .
C16 H24 0.9900 .
C16 H25 0.9900 .
C17 H26 0.9900 .
C17 H27 0.9900 .

loop_
_geom_torsion_atom_site_label_1
_geom_torsion_atom_site_label_2
_geom_torsion_atom_site_label_3
_geom_torsion_atom_site_label_4
_geom_torsion
_geom_torsion_site_symmetry_1
_geom_torsion_site_symmetry_4
N1 B1 N1 C2 165.35(13) 4_656 .
Li1 B1 N1 C2 -14.65(13) . .
N1 B1 N1 C1 8.53(7) 4_656 .
Li1 B1 N1 C1 -171.47(7) . .
C2 N1 C1 C1 -179.97(12) . 4_656
B1 N1 C1 C1 -21.10(16) . 4_656
B1 N1 C2 C3 -72.38(16) . .
C1 N1 C2 C3 83.57(15) . .
B1 N1 C2 C7 106.28(13) . .
C1 N1 C2 C7 -97.77(14) . .
C7 C2 C3 C4 -0.7(2) . .
N1 C2 C3 C4 177.94(12) . .
C7 C2 C3 C8 179.93(13) . .
N1 C2 C3 C8 -1.4(2) . .
C2 C3 C4 C5 0.5(2) . .
C8 C3 C4 C5 179.88(14) . .
C3 C4 C5 C6 -0.1(2) . .
C4 C5 C6 C7 -0.2(2) . .
C5 C6 C7 C2 0.0(2) . .
C5 C6 C7 C11 -177.06(13) . .
C3 C2 C7 C6 0.48(19) . .
N1 C2 C7 C6 -178.18(12) . .
C3 C2 C7 C11 177.55(12) . .
N1 C2 C7 C11 -1.11(19) . .
C4 C3 C8 C10 -60.58(19) . .
C2 C3 C8 C10 118.77(15) . .
C4 C3 C8 C9 63.33(18) . .
C2 C3 C8 C9 -117.32(15) . .
C6 C7 C11 C13 -33.46(19) . .
C2 C7 C11 C13 149.54(14) . .
C6 C7 C11 C12 91.23(16) . .
C2 C7 C11 C12 -85.77(16) . .
N1 B1 Li1 O1 179.95(7) . .
N1 B1 Li1 O1 -0.05(7) 4_656 .
N1 B1 Li1 O1 -0.05(7) . 4_656
N1 B1 Li1 O1 179.95(7) 4_656 4_656
O1 Li1 O1 C17 47.19(11) 4_656 .
B1 Li1 O1 C17 -132.81(11) . .
O1 Li1 O1 C14 -161.44(15) 4_656 .
B1 Li1 O1 C14 18.56(15) . .
C17 O1 C14 C15 9.34(19) . .
Li1 O1 C14 C15 -144.83(13) . .
O1 C14 C15 C16 14.08(19) . .
C14 C15 C16 C17 -30.70(19) . .
C14 O1 C17 C16 -29.27(19) . .
Li1 O1 C17 C16 126.63(15) . .
C15 C16 C17 O1 36.92(19) . .
